data_1518690
loop_
_publ_author_name
'Sumida, Yuto'
'Harada, Ryu'
'Kato-Sumida, Tomoe'
'Johmoto, Kohei'
'Uekusa, Hidehiro'
'Hosoya, Takamitsu'

_publ_section_title
;
 Boron-Selective Biaryl Coupling Approach to Versatile Dibenzoxaborins and
 Application to Concise Synthesis of Defucogilvocarcin M.
;
_journal_issue 23
_journal_name_full 'Organic letters'
_journal_page_first 6240
_journal_paper_doi 10.1021/ol5031734
_journal_volume 16
_journal_year 2014
_chemical_formula_moiety 'C18 H11 B O2'
_chemical_formula_sum 'C18 H11 B O2'
_chemical_formula_weight 270.08
_chemical_name_common RH2Y15-1
_chemical_name_systematic 8,9-Dioxa-8a-borabenzo[fg]tetracene
_space_group_crystal_system monoclinic
_space_group_IT_number 14
_space_group_name_Hall '-P 2ybc'
_space_group_name_H-M_alt 'P 1 21/c 1'
_symmetry_cell_setting monoclinic
_symmetry_Int_Tables_number 14
_symmetry_space_group_name_Hall '-P 2ybc'
_symmetry_space_group_name_H-M 'P 1 21/c 1'
_atom_sites_solution_hydrogens geom
_atom_sites_solution_primary direct
_atom_sites_solution_secondary difmap
_audit_creation_method SHELXL-2014/5
_cell_angle_alpha 90
_cell_angle_beta 91.2140(10)
_cell_angle_gamma 90
_cell_formula_units_Z 4
_cell_length_a 5.16120(10)
_cell_length_b 15.5151(3)
_cell_length_c 15.9033(3)
_cell_measurement_reflns_used 14557
_cell_measurement_temperature 173(2)
_cell_measurement_theta_max 68.21
_cell_measurement_theta_min 3.98
_cell_volume 1273.20(4)
_computing_cell_refinement RAPID-AUTO
_computing_data_collection RAPID-AUTO
_computing_data_reduction RAPID-AUTO
_computing_structure_refinement 'SHELXL-2014/5 (Sheldrick, 2014)'
_computing_structure_solution 'SHELXS-97 (Sheldrick, 1990)'
_diffrn_ambient_temperature 173(2)
_diffrn_detector_area_resol_mean 10.0
_diffrn_measured_fraction_theta_full 0.984
_diffrn_measured_fraction_theta_max 0.983
_diffrn_measurement_device_type 'RIGAKU R-AXIS RAPID-II'
_diffrn_measurement_method \w-scan
_diffrn_radiation_probe x-ray
_diffrn_radiation_type CuK\a
_diffrn_radiation_wavelength 1.54186
_diffrn_reflns_av_R_equivalents 0.0685
_diffrn_reflns_av_unetI/netI 0.0418
_diffrn_reflns_Laue_measured_fraction_full 0.984
_diffrn_reflns_Laue_measured_fraction_max 0.983
_diffrn_reflns_limit_h_max 5
_diffrn_reflns_limit_h_min -6
_diffrn_reflns_limit_k_max 18
_diffrn_reflns_limit_k_min -18
_diffrn_reflns_limit_l_max 19
_diffrn_reflns_limit_l_min -19
_diffrn_reflns_number 14557
_diffrn_reflns_point_group_measured_fraction_full 0.984
_diffrn_reflns_point_group_measured_fraction_max 0.983
_diffrn_reflns_theta_full 67.686
_diffrn_reflns_theta_max 68.208
_diffrn_reflns_theta_min 3.981
_diffrn_source 'fine-focus rotating anode x-ray'
_exptl_absorpt_coefficient_mu 0.715
_exptl_absorpt_correction_T_max 0.9651
_exptl_absorpt_correction_T_min 0.5936
_exptl_absorpt_correction_type multi-scan
_exptl_absorpt_process_details 'abscor Higashi RIGAKU'
_exptl_crystal_colour colorless
_exptl_crystal_density_diffrn 1.409
_exptl_crystal_density_method 'not measured'
_exptl_crystal_description needle
_exptl_crystal_F_000 560
_exptl_crystal_size_max 0.220
_exptl_crystal_size_mid 0.070
_exptl_crystal_size_min 0.050
_refine_diff_density_max 0.262
_refine_diff_density_min -0.176
_refine_diff_density_rms 0.047
_refine_ls_extinction_method none
_refine_ls_goodness_of_fit_ref 1.081
_refine_ls_hydrogen_treatment constr
_refine_ls_matrix_type full
_refine_ls_number_parameters 190
_refine_ls_number_reflns 2293
_refine_ls_number_restraints 0
_refine_ls_restrained_S_all 1.081
_refine_ls_R_factor_all 0.0540
_refine_ls_R_factor_gt 0.0438
_refine_ls_shift/su_max 0.000
_refine_ls_shift/su_mean 0.000
_refine_ls_structure_factor_coef Fsqd
_refine_ls_weighting_details 'w=1/[\s^2^(Fo^2^)+(0.0776P)^2^+0.0873P] where P=(Fo^2^+2Fc^2^)/3'
_refine_ls_weighting_scheme calc
_refine_ls_wR_factor_gt 0.1218
_refine_ls_wR_factor_ref 0.1385
_reflns_Friedel_coverage 0.000
_reflns_number_gt 1736
_reflns_number_total 2293
_reflns_threshold_expression 'I > 2\s(I)'
_cod_data_source_file ol5031734_si_002.cif
_cod_data_source_block shelxl
_cod_original_sg_symbol_H-M 'P 21/c'
_cod_database_code 1518690
_shelx_space_group_comment
; 
The symmetry employed for this shelxl refinement is uniquely defined 
by the following loop, which should always be used as a source of 
symmetry information in preference to the above space-group names. 
They are only intended as comments. 
;
_shelx_estimated_absorpt_t_min 0.859
_shelx_estimated_absorpt_t_max 0.965
_shelxl_version_number 2014/5

loop_
_space_group_symop_operation_xyz
'x, y, z'
'-x, y+1/2, -z+1/2'
'-x, -y, -z'
'x, -y-1/2, z-1/2'

loop_
_atom_site_label
_atom_site_type_symbol
_atom_site_fract_x
_atom_site_fract_y
_atom_site_fract_z
_atom_site_U_iso_or_equiv
_atom_site_adp_type
_atom_site_occupancy
_atom_site_site_symmetry_order
_atom_site_calc_flag
_atom_site_refinement_flags_posn
_atom_site_refinement_flags_adp
C1 C 0.6414(3) -0.10097(8) 0.24335(9) 0.0306(4) Uani 1 1 d . .
B2 B 0.6891(3) -0.03751(10) 0.31415(10) 0.0315(4) Uani 1 1 d . .
O3 O 0.5428(2) -0.03886(6) 0.38523(6) 0.0367(3) Uani 1 1 d . .
C4 C 0.3527(3) -0.10090(9) 0.39336(9) 0.0332(4) Uani 1 1 d . .
C5 C 0.2170(3) -0.09886(10) 0.46750(9) 0.0396(4) Uani 1 1 d . .
H5 H 0.2591 -0.0570 0.5092 0.047 Uiso 1 1 calc R U
C6 C 0.0208(3) -0.15735(10) 0.48105(10) 0.0427(4) Uani 1 1 d . .
H6 H -0.0715 -0.1561 0.5321 0.051 Uiso 1 1 calc R U
C7 C -0.0408(3) -0.21809(9) 0.41958(10) 0.0409(4) Uani 1 1 d . .
H7 H -0.1764 -0.2583 0.4284 0.049 Uiso 1 1 calc R U
C8 C 0.0944(3) -0.22006(9) 0.34602(9) 0.0361(4) Uani 1 1 d . .
H8 H 0.0501 -0.2622 0.3048 0.043 Uiso 1 1 calc R U
C9 C 0.2963(3) -0.16181(8) 0.32962(9) 0.0322(4) Uani 1 1 d . .
C10 C 0.4435(3) -0.16255(8) 0.25119(9) 0.0320(4) Uani 1 1 d . .
C11 C 0.3994(3) -0.21976(9) 0.18413(9) 0.0357(4) Uani 1 1 d . .
H11 H 0.2661 -0.2618 0.1872 0.043 Uiso 1 1 calc R U
C12 C 0.5510(3) -0.21474(9) 0.11347(9) 0.0389(4) Uani 1 1 d . .
H12 H 0.5193 -0.2538 0.0684 0.047 Uiso 1 1 calc R U
C13 C 0.7479(3) -0.15442(9) 0.10655(9) 0.0373(4) Uani 1 1 d . .
H13 H 0.8504 -0.1531 0.0577 0.045 Uiso 1 1 calc R U
C14 C 0.7949(3) -0.09561(9) 0.17167(9) 0.0314(4) Uani 1 1 d . .
C15 C 0.9942(3) -0.02764(9) 0.17068(9) 0.0322(4) Uani 1 1 d . .
C16 C 1.1595(3) -0.01516(9) 0.10272(9) 0.0370(4) Uani 1 1 d . .
H16 H 1.1407 -0.0511 0.0546 0.044 Uiso 1 1 calc R U
C17 C 1.3486(3) 0.04783(10) 0.10368(10) 0.0411(4) Uani 1 1 d . .
H17 H 1.4558 0.0552 0.0564 0.049 Uiso 1 1 calc R U
C18 C 1.3822(3) 0.10048(9) 0.17371(10) 0.0399(4) Uani 1 1 d . .
H18 H 1.5143 0.1431 0.1748 0.048 Uiso 1 1 calc R U
C19 C 1.2226(3) 0.09051(9) 0.24172(9) 0.0364(4) Uani 1 1 d . .
H19 H 1.2447 0.1265 0.2897 0.044 Uiso 1 1 calc R U
C20 C 1.0302(3) 0.02799(8) 0.24013(9) 0.0326(4) Uani 1 1 d . .
O21 O 0.8779(2) 0.02414(6) 0.31054(6) 0.0350(3) Uani 1 1 d . .

loop_
_atom_site_aniso_label
_atom_site_aniso_U_11
_atom_site_aniso_U_22
_atom_site_aniso_U_33
_atom_site_aniso_U_23
_atom_site_aniso_U_13
_atom_site_aniso_U_12
C1 0.0331(9) 0.0229(7) 0.0357(8) -0.0001(6) -0.0038(6) 0.0046(6)
B2 0.0350(10) 0.0254(8) 0.0340(8) 0.0008(6) -0.0032(7) 0.0015(7)
O3 0.0423(7) 0.0302(5) 0.0376(6) -0.0046(4) 0.0021(5) -0.0061(5)
C4 0.0358(9) 0.0259(7) 0.0377(8) 0.0015(6) -0.0025(6) -0.0019(6)
C5 0.0471(10) 0.0352(8) 0.0365(8) -0.0024(6) 0.0008(7) -0.0016(7)
C6 0.0471(10) 0.0431(9) 0.0380(8) 0.0054(7) 0.0032(7) -0.0040(8)
C7 0.0418(10) 0.0353(8) 0.0456(9) 0.0073(7) -0.0011(7) -0.0058(7)
C8 0.0402(10) 0.0271(7) 0.0407(8) 0.0015(6) -0.0043(7) -0.0014(6)
C9 0.0336(9) 0.0247(7) 0.0382(8) 0.0011(6) -0.0033(6) 0.0034(6)
C10 0.0358(9) 0.0231(7) 0.0368(8) -0.0012(6) -0.0047(6) 0.0048(6)
C11 0.0362(9) 0.0274(7) 0.0434(8) -0.0051(6) -0.0029(7) -0.0001(6)
C12 0.0437(10) 0.0318(8) 0.0410(8) -0.0112(6) -0.0045(7) 0.0038(7)
C13 0.0417(10) 0.0337(8) 0.0364(8) -0.0050(6) -0.0004(7) 0.0045(7)
C14 0.0335(9) 0.0254(7) 0.0350(7) -0.0001(6) -0.0031(6) 0.0054(6)
C15 0.0353(9) 0.0267(7) 0.0344(7) 0.0025(6) -0.0027(6) 0.0053(6)
C16 0.0413(10) 0.0334(8) 0.0362(8) 0.0027(6) -0.0006(7) 0.0049(7)
C17 0.0431(10) 0.0354(8) 0.0450(9) 0.0100(7) 0.0033(7) 0.0040(7)
C18 0.0384(10) 0.0301(8) 0.0513(9) 0.0061(7) 0.0001(7) 0.0001(7)
C19 0.0409(10) 0.0258(7) 0.0424(8) 0.0001(6) -0.0023(7) 0.0019(6)
C20 0.0345(9) 0.0272(7) 0.0360(8) 0.0014(6) -0.0010(6) 0.0042(6)
O21 0.0394(7) 0.0289(5) 0.0366(6) -0.0038(4) 0.0023(5) -0.0023(5)

loop_
_atom_type_symbol
_atom_type_description
_atom_type_scat_dispersion_real
_atom_type_scat_dispersion_imag
_atom_type_scat_source
C C 0.0181 0.0091 'International Tables Vol C Tables 4.2.6.8 and 6.1.1.4'
H H 0.0000 0.0000 'International Tables Vol C Tables 4.2.6.8 and 6.1.1.4'
B B 0.0090 0.0039 'International Tables Vol C Tables 4.2.6.8 and 6.1.1.4'
O O 0.0492 0.0322 'International Tables Vol C Tables 4.2.6.8 and 6.1.1.4'

loop_
_geom_angle_atom_site_label_1
_geom_angle_atom_site_label_2
_geom_angle_atom_site_label_3
_geom_angle
C14 C1 C10 122.39(12)
C14 C1 B2 118.69(13)
C10 C1 B2 118.92(14)
O21 B2 O3 116.76(13)
O21 B2 C1 121.95(15)
O3 B2 C1 121.30(14)
B2 O3 C4 119.43(11)
O3 C4 C5 115.88(12)
O3 C4 C9 122.35(13)
C5 C4 C9 121.76(14)
C6 C5 C4 120.27(14)
C6 C5 H5 119.9
C4 C5 H5 119.9
C5 C6 C7 119.58(15)
C5 C6 H6 120.2
C7 C6 H6 120.2
C8 C7 C6 120.05(14)
C8 C7 H7 120.0
C6 C7 H7 120.0
C7 C8 C9 122.29(13)
C7 C8 H8 118.9
C9 C8 H8 118.9
C8 C9 C4 116.04(14)
C8 C9 C10 123.26(13)
C4 C9 C10 120.70(13)
C11 C10 C1 117.98(14)
C11 C10 C9 124.75(13)
C1 C10 C9 117.26(12)
C12 C11 C10 119.73(14)
C12 C11 H11 120.1
C10 C11 H11 120.1
C11 C12 C13 121.98(13)
C11 C12 H12 119.0
C13 C12 H12 119.0
C12 C13 C14 119.85(14)
C12 C13 H13 120.1
C14 C13 H13 120.1
C13 C14 C1 118.07(14)
C13 C14 C15 124.73(14)
C1 C14 C15 117.20(12)
C16 C15 C20 116.50(14)
C16 C15 C14 122.85(13)
C20 C15 C14 120.64(13)
C17 C16 C15 121.98(14)
C17 C16 H16 119.0
C15 C16 H16 119.0
C16 C17 C18 120.09(15)
C16 C17 H17 120.0
C18 C17 H17 120.0
C19 C18 C17 119.68(15)
C19 C18 H18 120.2
C17 C18 H18 120.2
C18 C19 C20 120.14(14)
C18 C19 H19 119.9
C20 C19 H19 119.9
O21 C20 C19 115.73(12)
O21 C20 C15 122.68(13)
C19 C20 C15 121.59(14)
B2 O21 C20 118.81(12)

loop_
_geom_bond_atom_site_label_1
_geom_bond_atom_site_label_2
_geom_bond_distance
C1 C14 1.4046(19)
C1 C10 1.406(2)
C1 B2 1.512(2)
B2 O21 1.3676(18)
B2 O3 1.3729(18)
O3 C4 1.3823(16)
C4 C5 1.3846(19)
C4 C9 1.4117(19)
C5 C6 1.380(2)
C5 H5 0.9500
C6 C7 1.390(2)
C6 H6 0.9500
C7 C8 1.375(2)
C7 H7 0.9500
C8 C9 1.4076(19)
C8 H8 0.9500
C9 C10 1.474(2)
C10 C11 1.4024(19)
C11 C12 1.385(2)
C11 H11 0.9500
C12 C13 1.387(2)
C12 H12 0.9500
C13 C14 1.3977(19)
C13 H13 0.9500
C14 C15 1.473(2)
C15 C16 1.404(2)
C15 C20 1.411(2)
C16 C17 1.381(2)
C16 H16 0.9500
C17 C18 1.389(2)
C17 H17 0.9500
C18 C19 1.382(2)
C18 H18 0.9500
C19 C20 1.388(2)
C19 H19 0.9500
C20 O21 1.3828(16)

loop_
_geom_torsion_atom_site_label_1
_geom_torsion_atom_site_label_2
_geom_torsion_atom_site_label_3
_geom_torsion_atom_site_label_4
_geom_torsion
C14 C1 B2 O21 -0.5(2)
C10 C1 B2 O21 -179.85(12)
C14 C1 B2 O3 179.09(12)
C10 C1 B2 O3 -0.2(2)
O21 B2 O3 C4 -178.58(11)
C1 B2 O3 C4 1.8(2)
B2 O3 C4 C5 178.87(12)
B2 O3 C4 C9 -2.2(2)
O3 C4 C5 C6 179.06(13)
C9 C4 C5 C6 0.1(2)
C4 C5 C6 C7 -0.4(2)
C5 C6 C7 C8 0.4(2)
C6 C7 C8 C9 -0.3(2)
C7 C8 C9 C4 0.1(2)
C7 C8 C9 C10 -179.85(13)
O3 C4 C9 C8 -178.84(12)
C5 C4 C9 C8 0.0(2)
O3 C4 C9 C10 1.1(2)
C5 C4 C9 C10 179.92(13)
C14 C1 C10 C11 -0.5(2)
B2 C1 C10 C11 178.85(13)
C14 C1 C10 C9 179.83(12)
B2 C1 C10 C9 -0.87(19)
C8 C9 C10 C11 0.7(2)
C4 C9 C10 C11 -179.20(14)
C8 C9 C10 C1 -179.60(13)
C4 C9 C10 C1 0.5(2)
C1 C10 C11 C12 0.6(2)
C9 C10 C11 C12 -179.69(13)
C10 C11 C12 C13 0.1(2)
C11 C12 C13 C14 -1.0(2)
C12 C13 C14 C1 1.1(2)
C12 C13 C14 C15 -178.64(13)
C10 C1 C14 C13 -0.4(2)
B2 C1 C14 C13 -179.70(13)
C10 C1 C14 C15 179.35(12)
B2 C1 C14 C15 0.05(19)
C13 C14 C15 C16 0.0(2)
C1 C14 C15 C16 -179.71(12)
C13 C14 C15 C20 -178.99(13)
C1 C14 C15 C20 1.3(2)
C20 C15 C16 C17 0.4(2)
C14 C15 C16 C17 -178.69(13)
C15 C16 C17 C18 0.9(2)
C16 C17 C18 C19 -1.1(2)
C17 C18 C19 C20 0.2(2)
C18 C19 C20 O21 -178.90(12)
C18 C19 C20 C15 1.1(2)
C16 C15 C20 O21 178.64(11)
C14 C15 C20 O21 -2.3(2)
C16 C15 C20 C19 -1.3(2)
C14 C15 C20 C19 177.75(12)
O3 B2 O21 C20 -179.99(11)
C1 B2 O21 C20 -0.4(2)
C19 C20 O21 B2 -178.25(12)
C15 C20 O21 B2 1.8(2)
